data_1572315
loop_
_publ_author_name
'Zhao, Hui-Fang'
'Liu, Fang-Fang'
'Ding, Qing-Rong'
'Wang, Di'
'Zhang, Jian'
'Zhang, Lei'

_publ_section_title
;
 Modulated assembly and structural diversity of heterometallic Sn--Ti oxo
 clusters from inorganic tin precursors
;
_journal_issue 35
_journal_name_full Nanoscale
_journal_page_first 16451
_journal_page_last 16457
_journal_paper_doi 10.1039/D4NR02644F
_journal_volume 16
_journal_year 2024
_chemical_formula_moiety 'C24 H48 Cl6 O13 Sn2 Ti2'
_chemical_formula_sum 'C24 H48 Cl6 O13 Sn2 Ti2'
_chemical_formula_weight 1090.50
_space_group_crystal_system monoclinic
_space_group_IT_number 9
_space_group_name_Hall 'C -2yc'
_space_group_name_H-M_alt 'C 1 c 1'
_atom_sites_solution_hydrogens mixed
_atom_sites_solution_primary dual
_audit_creation_date 2023-05-07
_audit_creation_method
;
Olex2 1.5
(compiled 2022.04.07 svn.rca3783a0 for OlexSys, GUI svn.r6498)
;
_audit_update_record
;
2024-06-25 deposited with the CCDC.	2024-08-09 downloaded from the CCDC.
;
_cell_angle_alpha 90
_cell_angle_beta 95.5520(10)
_cell_angle_gamma 90
_cell_formula_units_Z 4
_cell_length_a 8.98520(10)
_cell_length_b 18.3443(2)
_cell_length_c 25.5115(2)
_cell_measurement_reflns_used 13215
_cell_measurement_temperature 100.00(10)
_cell_measurement_theta_max 59.9720
_cell_measurement_theta_min 3.0250
_cell_volume 4185.26(7)
_computing_cell_refinement 'CrysAlisPro 1.171.41.115a (Rigaku OD, 2021)'
_computing_data_collection 'CrysAlisPro 1.171.41.115a (Rigaku OD, 2021)'
_computing_data_reduction 'CrysAlisPro 1.171.41.115a (Rigaku OD, 2021)'
_computing_molecular_graphics 'Olex2 1.5 (Dolomanov et al., 2009)'
_computing_publication_material 'Olex2 1.5 (Dolomanov et al., 2009)'
_computing_structure_refinement 'SHELXL 2017/1 (Sheldrick, 2015)'
_computing_structure_solution 'SHELXT 2014/5 (Sheldrick, 2014)'
_diffrn_ambient_environment N~2~
_diffrn_ambient_temperature 100.00(10)
_diffrn_detector 'Hybrid Pixel Array Detector'
_diffrn_detector_area_resol_mean 10.0000
_diffrn_detector_type HyPix
_diffrn_measured_fraction_theta_full 0.999
_diffrn_measured_fraction_theta_max 0.976
_diffrn_measurement_details
;
List of Runs (angles in degrees, time in seconds):

  # Type    Start    End  Width  t~exp~   \w     \q     \k     \f   Frames
#--------------------------------------------------------------------------
  1  \w     68.00 102.00   0.50    0.08    --   75.49-128.00 134.00   68
  2  \w     79.00 104.00   0.50    0.08    --   75.49-125.00  60.00   50
  3  \w     52.00  77.00   0.50    0.08    --   75.49-142.00 -35.00   50
  4  \w      1.00  68.00   0.50    0.08    --   75.49 -38.00 150.00  134
  5  \w     91.00 117.00   0.50    0.08    --   75.49 142.00  20.00   52
  6  \w     -6.00  24.00   0.50    0.05    --   -1.25 -99.00  30.00   60
  7  \w     -8.00  26.00   0.50    0.05    --   -1.25 -99.00-150.00   68
  8  \w     -5.00  20.00   0.50    0.05    --   -1.25 -99.00 -30.00   50
  9  \w   -114.00 -70.00   0.50    0.08    --  -77.99 128.00-150.00   88
 10  \w    -70.00 -17.00   0.50    0.08    --  -77.99  38.00 -30.00  106
 11  \w   -106.00  -4.00   0.50    0.08    --  -77.99  77.00  30.00  204
 12  \w    -92.00  -9.00   0.50    0.08    --  -77.99  57.00  60.00  166
 13  \w     41.00  67.00   0.50    0.05    --   -1.25  57.00-120.00   52
 14  \w    -22.00  38.00   0.50    0.05    --   -1.25  57.00-120.00  120
 15  \w   -139.00 -91.00   0.50    0.08    --  -77.99 -99.00-120.00   96
 16  \w   -120.00 -67.00   0.50    0.08    --  -77.99-142.00 -35.00  106
 17  \w   -146.00-121.00   0.50    0.08    --  -77.99-142.00 -35.00   50
 18  \w   -104.00 -79.00   0.50    0.08    --  -77.99-125.00  90.00   50
 19  \w   -147.00-121.00   0.50    0.08    --  -77.99-125.00  90.00   52
 20  \w   -139.00-114.00   0.50    0.08    --  -77.99-128.00 134.00   50
;
_diffrn_measurement_device 'four-circle diffractometer'
_diffrn_measurement_device_type 'ROD, Synergy Custom system, HyPix'
_diffrn_measurement_method '\w scans'
_diffrn_orient_matrix_type 'CrysAlisPro convention (1999,Acta A55,543-557)'
_diffrn_orient_matrix_UB_11 -0.0074566000
_diffrn_orient_matrix_UB_12 -0.0722086000
_diffrn_orient_matrix_UB_13 -0.0074573000
_diffrn_orient_matrix_UB_21 0.0030311000
_diffrn_orient_matrix_UB_22 0.0099364000
_diffrn_orient_matrix_UB_23 -0.0518958000
_diffrn_orient_matrix_UB_31 0.1495431000
_diffrn_orient_matrix_UB_32 -0.0038349000
_diffrn_orient_matrix_UB_33 0.0057694000
_diffrn_radiation_monochromator mirror
_diffrn_radiation_probe x-ray
_diffrn_radiation_type 'Ga K\a'
_diffrn_radiation_wavelength 1.3405
_diffrn_reflns_av_R_equivalents 0.0320
_diffrn_reflns_av_unetI/netI 0.0323
_diffrn_reflns_Laue_measured_fraction_full 0.999
_diffrn_reflns_Laue_measured_fraction_max 0.976
_diffrn_reflns_limit_h_max 11
_diffrn_reflns_limit_h_min -5
_diffrn_reflns_limit_k_max 23
_diffrn_reflns_limit_k_min -22
_diffrn_reflns_limit_l_max 32
_diffrn_reflns_limit_l_min -32
_diffrn_reflns_number 15569
_diffrn_reflns_point_group_measured_fraction_full 0.598
_diffrn_reflns_point_group_measured_fraction_max 0.578
_diffrn_reflns_theta_full 53.543
_diffrn_reflns_theta_max 60.082
_diffrn_reflns_theta_min 3.026
_diffrn_source 'micro-focus metaljet'
_exptl_absorpt_coefficient_mu 11.200
_exptl_absorpt_correction_T_max 1.00000
_exptl_absorpt_correction_T_min 0.39786
_exptl_absorpt_correction_type multi-scan
_exptl_absorpt_process_details
;
CrysAlisPro 1.171.41.115a (Rigaku Oxford Diffraction, 2021)
Empirical absorption correction using spherical harmonics,
implemented in SCALE3 ABSPACK scaling algorithm.
;
_exptl_crystal_colour 'metallic light colourless'
_exptl_crystal_colour_lustre metallic
_exptl_crystal_colour_modifier light
_exptl_crystal_colour_primary colourless
_exptl_crystal_density_diffrn 1.731
_exptl_crystal_description block
_exptl_crystal_F_000 2168
_exptl_crystal_size_max 0.3
_exptl_crystal_size_mid 0.2
_exptl_crystal_size_min 0.1
_refine_diff_density_max 1.174
_refine_diff_density_min -0.772
_refine_diff_density_rms 0.124
_refine_ls_abs_structure_details
;
 Classical Flack method preferred over Parsons because s.u. lower.
;
_refine_ls_abs_structure_Flack 0.238(10)
_refine_ls_extinction_method none
_refine_ls_goodness_of_fit_ref 1.048
_refine_ls_hydrogen_treatment constr
_refine_ls_matrix_type full
_refine_ls_number_parameters 430
_refine_ls_number_reflns 5471
_refine_ls_number_restraints 2
_refine_ls_restrained_S_all 1.048
_refine_ls_R_factor_all 0.0337
_refine_ls_R_factor_gt 0.0333
_refine_ls_shift/su_max 0.001
_refine_ls_shift/su_mean 0.000
_refine_ls_structure_factor_coef Fsqd
_refine_ls_weighting_details 'w=1/[\s^2^(Fo^2^)+(0.0507P)^2^+27.8812P] where P=(Fo^2^+2Fc^2^)/3'
_refine_ls_weighting_scheme calc
_refine_ls_wR_factor_gt 0.0890
_refine_ls_wR_factor_ref 0.0894
_reflns_Friedel_coverage 0.182
_reflns_Friedel_fraction_full 0.195
_reflns_Friedel_fraction_max 0.178
_reflns_number_gt 5386
_reflns_number_total 5471
_reflns_threshold_expression 'I > 2\s(I)'
_cod_data_source_file d4nr02644f2.cif
_cod_data_source_block TOC-55
_cod_depositor_comments 'Adding full bibliography for 1572311--1572318.cif.'
_cod_database_code 1572315
_shelx_shelxl_version_number 2017/1
_shelx_space_group_comment
;
The symmetry employed for this shelxl refinement is uniquely defined
by the following loop, which should always be used as a source of
symmetry information in preference to the above space-group names.
They are only intended as comments.
;
_shelx_estimated_absorpt_t_max 0.400
_shelx_estimated_absorpt_t_min 0.134
_olex2_refinement_description
;
1. Fixed Uiso
 At 1.2 times of:
  All C(H,H) groups
 At 1.5 times of:
  All C(H,H,H) groups, All O(H,H) groups
2.a Rotating group:
 O2(H2a,H2b), O13(H13a,H13b)
2.b Secondary CH2 refined with riding coordinates:
 C1(H1a,H1b), C3(H3a,H3b), C4(H4a,H4b), C6(H6a,H6b), C7(H7a,H7b), C8(H8a,H8b),
 C10(H10a,H10b), C11(H11a,H11b), C13(H13c,H13d), C15(H15a,H15b), C16(H16a,H16b),
  C17(H17a,H17b), C18(H18a,H18b), C19(H19a,H19b), C22(H22a,H22b), C24(H24a,H24b)
2.c Idealised Me refined as rotating group:
 C2(H2c,H2d,H2e), C9(H9a,H9b,H9c), C12(H12a,H12b,H12c), C23(H23a,H23b,H23c)
;
_smtbx_masks_void_probe_radius 1.2
_smtbx_masks_void_truncation_radius 1.2
_olex2_submission_special_instructions 'No special instructions were received'
_oxdiff_exptl_absorpt_empirical_details
;
Empirical correction (ABSPACK) includes:
- Absorption correction using spherical harmonics
- Frame scaling
;
_oxdiff_exptl_absorpt_empirical_full_max 2.027
_oxdiff_exptl_absorpt_empirical_full_min 0.589

loop_
_space_group_symop_operation_xyz
'x, y, z'
'x, -y, z+1/2'
'x+1/2, y+1/2, z'
'x+1/2, -y+1/2, z+1/2'

loop_
_atom_site_label
_atom_site_type_symbol
_atom_site_fract_x
_atom_site_fract_y
_atom_site_fract_z
_atom_site_U_iso_or_equiv
_atom_site_adp_type
_atom_site_occupancy
_atom_site_site_symmetry_order
_atom_site_calc_flag
_atom_site_refinement_flags_posn
_atom_site_refinement_flags_adp
_atom_site_refinement_flags_occupancy
_atom_site_disorder_assembly
_atom_site_disorder_group
Sn1 Sn 0.71910(4) 0.30453(2) 0.63124(2) 0.01143(10) Uani 1 1 d . . . . .
Sn2 Sn 0.19032(4) 0.32895(3) 0.38137(2) 0.01320(11) Uani 1 1 d . . . . .
Ti1 Ti 0.39237(13) 0.26103(7) 0.56822(5) 0.0097(2) Uani 1 1 d . . . . .
Ti2 Ti 0.51560(13) 0.27630(7) 0.44178(5) 0.0111(2) Uani 1 1 d . . . . .
Cl1 Cl 0.9171(2) 0.22345(11) 0.66119(7) 0.0198(4) Uani 1 1 d . . . . .
Cl2 Cl -0.0017(2) 0.25331(12) 0.34393(8) 0.0234(4) Uani 1 1 d . . . . .
Cl3 Cl 0.2612(2) 0.37030(11) 0.29880(7) 0.0215(4) Uani 1 1 d . . . . .
Cl4 Cl 0.8490(2) 0.41895(10) 0.63016(8) 0.0202(4) Uani 1 1 d . . . . .
Cl5 Cl 0.0610(2) 0.43947(11) 0.39392(8) 0.0240(4) Uani 1 1 d . . . . .
Cl6 Cl 0.6517(2) 0.32846(11) 0.71726(7) 0.0183(4) Uani 1 1 d . . . . .
O1 O 0.5685(6) 0.2195(3) 0.6163(2) 0.0122(10) Uani 1 1 d . . . . .
O2 O 0.1296(6) 0.2956(3) 0.4549(2) 0.0170(11) Uani 1 1 d . . . . .
H2A H 0.167754 0.325513 0.479161 0.025 Uiso 1 1 d R U . . .
H2B H 0.171095 0.253683 0.463470 0.025 Uiso 1 1 d R U . . .
O3 O 0.4553(6) 0.2460(3) 0.5035(2) 0.0133(10) Uani 1 1 d . . . . .
O4 O 0.2925(6) 0.1750(3) 0.5742(2) 0.0146(11) Uani 1 1 d . . . . .
O5 O 0.2479(6) 0.3283(3) 0.5450(2) 0.0151(10) Uani 1 1 d . . . . .
O6 O 0.3160(6) 0.2837(3) 0.64486(19) 0.0114(10) Uani 1 1 d . . . . .
O7 O 0.3513(6) 0.2433(3) 0.38854(19) 0.0136(10) Uani 1 1 d . . . . .
O8 O 0.6662(6) 0.3406(3) 0.4733(2) 0.0177(11) Uani 1 1 d . . . . .
O9 O 0.6218(6) 0.1949(3) 0.4273(2) 0.0143(11) Uani 1 1 d . . . . .
O10 O 0.5285(6) 0.3483(3) 0.59216(19) 0.0107(9) Uani 1 1 d . . . . .
O11 O 0.3833(6) 0.3658(3) 0.4264(2) 0.0136(10) Uani 1 1 d . . . . .
O12 O 0.6004(6) 0.3170(3) 0.3698(2) 0.0148(11) Uani 1 1 d . . . . .
O13 O 0.7890(6) 0.2858(3) 0.5562(2) 0.0203(12) Uani 1 1 d . . . . .
H13A H 0.715248 0.295187 0.531987 0.030 Uiso 1 1 d R U . . .
H13B H 0.806968 0.239193 0.552186 0.030 Uiso 1 1 d R U . . .
C1 C 0.4675(8) 0.4172(4) 0.6052(3) 0.0145(14) Uani 1 1 d . . . . .
H1A H 0.470432 0.450565 0.574880 0.017 Uiso 1 1 calc R U . . .
H1B H 0.530863 0.438449 0.635294 0.017 Uiso 1 1 calc R U . . .
C2 C 0.4989(10) 0.0761(4) 0.2801(3) 0.0256(18) Uani 1 1 d . . . . .
H2C H 0.508922 0.055568 0.245204 0.038 Uiso 1 1 calc R U . . .
H2D H 0.393231 0.076539 0.286681 0.038 Uiso 1 1 calc R U . . .
H2E H 0.555724 0.046308 0.306978 0.038 Uiso 1 1 calc R U . . .
C3 C 0.3264(9) 0.2308(4) 0.6874(3) 0.0148(14) Uani 1 1 d . . . . .
H3A H 0.226975 0.224170 0.700436 0.018 Uiso 1 1 calc R U . . .
H3B H 0.396448 0.248604 0.716948 0.018 Uiso 1 1 calc R U . . .
C4 C 0.2858(9) 0.3569(4) 0.6630(3) 0.0135(14) Uani 1 1 d . . . . .
H4A H 0.355155 0.368559 0.694460 0.016 Uiso 1 1 calc R U . . .
H4B H 0.182324 0.359401 0.673204 0.016 Uiso 1 1 calc R U . . .
C5 C 0.5443(9) 0.1955(4) 0.3335(3) 0.0141(15) Uani 1 1 d . . . . .
C6 C 0.2806(8) 0.1313(4) 0.6198(3) 0.0135(14) Uani 1 1 d . . . . .
H6A H 0.306424 0.080303 0.611824 0.016 Uiso 1 1 calc R U . . .
H6B H 0.175737 0.132000 0.628630 0.016 Uiso 1 1 calc R U . . .
C7 C 0.7084(9) 0.4105(4) 0.4571(3) 0.0208(16) Uani 1 1 d . . . . .
H7A H 0.812929 0.408835 0.447933 0.025 Uiso 1 1 calc R U . . .
H7B H 0.704357 0.445152 0.486738 0.025 Uiso 1 1 calc R U . . .
C8 C 0.3801(9) 0.1948(4) 0.3459(3) 0.0139(15) Uani 1 1 d . . . . .
H8A H 0.315668 0.209027 0.313874 0.017 Uiso 1 1 calc R U . . .
H8B H 0.352526 0.144493 0.355254 0.017 Uiso 1 1 calc R U . . .
C9 C 0.2309(9) 0.0714(4) 0.7239(3) 0.0196(15) Uani 1 1 d . . . . .
H9A H 0.198812 0.033274 0.698430 0.029 Uiso 1 1 calc R U . . .
H9B H 0.157363 0.111061 0.721418 0.029 Uiso 1 1 calc R U . . .
H9C H 0.238836 0.050983 0.759594 0.029 Uiso 1 1 calc R U . . .
C10 C 0.6295(8) 0.3931(4) 0.3611(3) 0.0158(14) Uani 1 1 d . . . . .
H10A H 0.561300 0.410930 0.330975 0.019 Uiso 1 1 calc R U . . .
H10B H 0.733437 0.399067 0.352005 0.019 Uiso 1 1 calc R U . . .
C11 C 0.4416(9) 0.4381(4) 0.4224(3) 0.0186(15) Uani 1 1 d . . . . .
H11A H 0.434135 0.464113 0.456090 0.022 Uiso 1 1 calc R U . . .
H11B H 0.380092 0.464928 0.394441 0.022 Uiso 1 1 calc R U . . .
C12 C 0.3226(9) 0.5088(4) 0.6945(3) 0.0218(16) Uani 1 1 d . . . . .
H12A H 0.304632 0.560776 0.700143 0.033 Uiso 1 1 calc R U . . .
H12B H 0.430422 0.499221 0.698818 0.033 Uiso 1 1 calc R U . . .
H12C H 0.273385 0.480057 0.720201 0.033 Uiso 1 1 calc R U . . .
C13 C 0.3837(9) 0.1012(4) 0.7120(3) 0.0197(15) Uani 1 1 d . . . . .
H13C H 0.432253 0.123774 0.744543 0.024 Uiso 1 1 calc R U . . .
H13D H 0.446720 0.059520 0.703198 0.024 Uiso 1 1 calc R U . . .
C14 C 0.3822(9) 0.1573(4) 0.6673(3) 0.0150(14) Uani 1 1 d . . . . .
C15 C 0.5589(8) 0.1531(4) 0.2826(3) 0.0172(14) Uani 1 1 d . . . . .
H15A H 0.506713 0.180933 0.253056 0.021 Uiso 1 1 calc R U . . .
H15B H 0.666086 0.151246 0.276667 0.021 Uiso 1 1 calc R U . . .
C16 C 0.2592(8) 0.4875(4) 0.6386(3) 0.0174(15) Uani 1 1 d . . . . .
H16A H 0.291122 0.524475 0.613779 0.021 Uiso 1 1 calc R U . . .
H16B H 0.148691 0.489239 0.636842 0.021 Uiso 1 1 calc R U . . .
C17 C 0.5453(8) 0.1625(4) 0.6532(3) 0.0152(15) Uani 1 1 d . . . . .
H17A H 0.611956 0.171030 0.685881 0.018 Uiso 1 1 calc R U . . .
H17B H 0.573950 0.115359 0.638240 0.018 Uiso 1 1 calc R U . . .
C18 C 0.5947(9) 0.2730(4) 0.3231(3) 0.0157(14) Uani 1 1 d . . . . .
H18A H 0.695067 0.271683 0.310178 0.019 Uiso 1 1 calc R U . . .
H18B H 0.524594 0.295298 0.295359 0.019 Uiso 1 1 calc R U . . .
C19 C 0.6535(10) 0.5185(4) 0.3970(3) 0.0230(17) Uani 1 1 d . . . . .
H19A H 0.761184 0.518337 0.391635 0.028 Uiso 1 1 calc R U . . .
H19B H 0.598114 0.532846 0.363141 0.028 Uiso 1 1 calc R U . . .
C20 C 0.3053(9) 0.4119(4) 0.6198(3) 0.0152(14) Uani 1 1 d . . . . .
C21 C 0.6071(8) 0.4381(4) 0.4097(3) 0.0139(14) Uani 1 1 d . . . . .
C22 C 0.2023(8) 0.3932(4) 0.5697(3) 0.0169(15) Uani 1 1 d . . . . .
H22A H 0.098691 0.387046 0.579129 0.020 Uiso 1 1 calc R U . . .
H22B H 0.202795 0.434253 0.544561 0.020 Uiso 1 1 calc R U . . .
C23 C 0.6286(13) 0.5761(6) 0.4367(5) 0.047(3) Uani 1 1 d . . . . .
H23A H 0.673245 0.621996 0.426396 0.071 Uiso 1 1 calc R U . . .
H23B H 0.675323 0.561051 0.471345 0.071 Uiso 1 1 calc R U . . .
H23C H 0.521047 0.582873 0.438447 0.071 Uiso 1 1 calc R U . . .
C24 C 0.6436(9) 0.1611(4) 0.3789(3) 0.0171(15) Uani 1 1 d . . . . .
H24A H 0.620212 0.108487 0.381050 0.021 Uiso 1 1 calc R U . . .
H24B H 0.749770 0.165873 0.372126 0.021 Uiso 1 1 calc R U . . .

loop_
_atom_site_aniso_label
_atom_site_aniso_U_11
_atom_site_aniso_U_22
_atom_site_aniso_U_33
_atom_site_aniso_U_23
_atom_site_aniso_U_13
_atom_site_aniso_U_12
Sn1 0.0093(2) 0.0140(2) 0.0110(2) -0.00064(16) 0.00099(15) 0.00066(17)
Sn2 0.0112(2) 0.0179(2) 0.0105(2) 0.00215(17) 0.00123(16) 0.00168(18)
Ti1 0.0103(6) 0.0114(5) 0.0076(5) -0.0002(4) 0.0020(4) 0.0005(4)
Ti2 0.0119(6) 0.0129(6) 0.0087(5) 0.0004(4) 0.0019(5) -0.0003(5)
Cl1 0.0137(8) 0.0245(9) 0.0205(8) 0.0003(7) -0.0020(7) 0.0065(7)
Cl2 0.0147(9) 0.0359(11) 0.0191(8) -0.0015(8) -0.0017(7) -0.0056(7)
Cl3 0.0198(9) 0.0311(10) 0.0136(8) 0.0092(7) 0.0024(7) 0.0027(7)
Cl4 0.0175(9) 0.0168(8) 0.0268(9) -0.0030(7) 0.0052(7) -0.0029(7)
Cl5 0.0207(9) 0.0235(10) 0.0287(10) 0.0049(7) 0.0072(7) 0.0084(7)
Cl6 0.0165(8) 0.0264(9) 0.0119(8) -0.0035(7) 0.0011(7) -0.0002(7)
O1 0.011(2) 0.010(2) 0.016(2) 0.0024(19) 0.001(2) 0.0004(19)
O2 0.018(3) 0.026(3) 0.008(2) 0.004(2) 0.003(2) -0.003(2)
O3 0.017(2) 0.012(3) 0.012(2) 0.0034(18) 0.0045(17) 0.0023(19)
O4 0.019(3) 0.013(2) 0.012(2) 0.0018(18) 0.001(2) -0.0040(19)
O5 0.017(3) 0.017(3) 0.011(2) -0.0038(19) 0.000(2) 0.003(2)
O6 0.018(3) 0.008(2) 0.009(2) -0.0003(19) 0.004(2) 0.004(2)
O7 0.011(2) 0.024(3) 0.006(2) 0.0001(19) 0.0034(18) 0.003(2)
O8 0.018(3) 0.019(3) 0.016(3) 0.003(2) 0.004(2) -0.003(2)
O9 0.017(3) 0.019(3) 0.007(2) -0.0017(18) 0.005(2) 0.005(2)
O10 0.010(2) 0.008(2) 0.014(2) -0.0011(18) 0.0005(19) 0.0039(18)
O11 0.014(2) 0.012(2) 0.015(2) 0.0015(19) 0.004(2) -0.0007(19)
O12 0.015(3) 0.017(2) 0.014(3) 0.002(2) 0.007(2) -0.003(2)
O13 0.018(3) 0.029(3) 0.015(3) 0.002(2) 0.002(2) 0.007(2)
C1 0.008(3) 0.011(3) 0.025(4) 0.000(3) 0.005(3) 0.004(3)
C2 0.034(5) 0.020(4) 0.022(4) -0.007(3) 0.002(4) 0.000(3)
C3 0.021(4) 0.014(3) 0.010(3) 0.002(3) 0.005(3) 0.001(3)
C4 0.020(4) 0.009(3) 0.012(3) 0.001(3) 0.004(3) 0.005(3)
C5 0.015(4) 0.018(4) 0.009(3) -0.006(3) 0.002(3) 0.001(3)
C6 0.017(3) 0.012(3) 0.010(3) 0.003(3) -0.001(3) -0.002(3)
C7 0.023(4) 0.013(3) 0.026(4) -0.003(3) 0.003(3) -0.006(3)
C8 0.015(4) 0.019(4) 0.008(3) -0.005(3) 0.002(3) -0.006(3)
C9 0.021(4) 0.020(4) 0.019(4) 0.009(3) 0.010(3) 0.002(3)
C10 0.015(3) 0.016(3) 0.017(4) 0.003(3) 0.003(3) 0.000(3)
C11 0.018(4) 0.013(3) 0.025(4) -0.005(3) 0.001(3) 0.000(3)
C12 0.027(4) 0.015(3) 0.024(4) -0.009(3) 0.003(3) 0.001(3)
C13 0.019(4) 0.020(4) 0.020(4) 0.004(3) 0.005(3) -0.002(3)
C14 0.020(4) 0.015(3) 0.011(3) 0.003(3) 0.005(3) 0.002(3)
C15 0.016(3) 0.027(4) 0.008(3) -0.002(3) 0.000(3) 0.002(3)
C16 0.016(4) 0.014(3) 0.022(4) 0.001(3) 0.000(3) 0.002(3)
C17 0.011(3) 0.018(4) 0.016(3) 0.008(3) 0.003(3) 0.001(3)
C18 0.014(3) 0.022(4) 0.011(3) -0.002(3) 0.002(3) 0.000(3)
C19 0.024(4) 0.020(4) 0.027(4) -0.004(3) 0.009(3) -0.004(3)
C20 0.018(4) 0.019(4) 0.009(3) -0.001(3) 0.003(3) 0.001(3)
C21 0.014(3) 0.012(3) 0.016(3) 0.003(3) 0.003(3) -0.001(3)
C22 0.013(3) 0.018(4) 0.018(4) 0.000(3) -0.002(3) 0.005(3)
C23 0.042(6) 0.041(6) 0.061(7) 0.007(5) 0.018(5) -0.006(5)
C24 0.018(4) 0.022(4) 0.012(3) -0.002(3) 0.004(3) -0.001(3)

loop_
_atom_type_symbol
_atom_type_description
_atom_type_scat_dispersion_real
_atom_type_scat_dispersion_imag
_atom_type_scat_source
C C 0.0137 0.0067 'International Tables Vol C Tables 4.2.6.8 and 6.1.1.4'
H H 0.0000 0.0000 'International Tables Vol C Tables 4.2.6.8 and 6.1.1.4'
Cl Cl 0.3281 0.5435 'International Tables Vol C Tables 4.2.6.8 and 6.1.1.4'
O O 0.0389 0.0241 'International Tables Vol C Tables 4.2.6.8 and 6.1.1.4'
Sn Sn 0.1164 4.3256 'International Tables Vol C Tables 4.2.6.8 and 6.1.1.4'
Ti Ti 0.3343 1.4243 'International Tables Vol C Tables 4.2.6.8 and 6.1.1.4'

loop_
_geom_angle_atom_site_label_1
_geom_angle_atom_site_label_2
_geom_angle_atom_site_label_3
_geom_angle
_geom_angle_site_symmetry_1
_geom_angle_site_symmetry_3
_geom_angle_publ_flag
Cl1 Sn1 Cl4 101.55(7) . . ?
Cl6 Sn1 Cl1 93.91(6) . . ?
Cl6 Sn1 Cl4 90.95(7) . . ?
O1 Sn1 Cl1 92.44(15) . . ?
O1 Sn1 Cl4 164.36(15) . . ?
O1 Sn1 Cl6 95.08(15) . . ?
O1 Sn1 O13 87.5(2) . . ?
O10 Sn1 Cl1 163.14(14) . . ?
O10 Sn1 Cl4 92.06(15) . . ?
O10 Sn1 Cl6 95.79(14) . . ?
O10 Sn1 O1 73.0(2) . . ?
O10 Sn1 O13 86.0(2) . . ?
O13 Sn1 Cl1 84.87(16) . . ?
O13 Sn1 Cl4 86.81(18) . . ?
O13 Sn1 Cl6 177.18(17) . . ?
Cl2 Sn2 Cl3 94.43(7) . . ?
Cl2 Sn2 Cl5 102.11(8) . . ?
Cl5 Sn2 Cl3 91.35(7) . . ?
O2 Sn2 Cl2 86.96(16) . . ?
O2 Sn2 Cl3 178.32(17) . . ?
O2 Sn2 Cl5 87.43(16) . . ?
O2 Sn2 O7 86.6(2) . . ?
O2 Sn2 O11 82.9(2) . . ?
O7 Sn2 Cl2 93.73(15) . . ?
O7 Sn2 Cl3 94.21(14) . . ?
O7 Sn2 Cl5 162.75(15) . . ?
O11 Sn2 Cl2 161.98(14) . . ?
O11 Sn2 Cl3 95.98(15) . . ?
O11 Sn2 Cl5 92.32(15) . . ?
O11 Sn2 O7 70.9(2) . . ?
O1 Ti1 O6 80.0(2) . . ?
O1 Ti1 O10 73.2(2) . . ?
O3 Ti1 O1 101.4(2) . . ?
O3 Ti1 O4 98.3(3) . . ?
O3 Ti1 O5 94.7(2) . . ?
O3 Ti1 O6 177.7(2) . . ?
O3 Ti1 O10 99.1(2) . . ?
O4 Ti1 O1 89.2(2) . . ?
O4 Ti1 O5 105.5(2) . . ?
O4 Ti1 O6 83.7(2) . . ?
O4 Ti1 O10 157.4(2) . . ?
O5 Ti1 O1 156.5(2) . . ?
O5 Ti1 O6 83.5(2) . . ?
O5 Ti1 O10 87.4(2) . . ?
O10 Ti1 O6 79.4(2) . . ?
O3 Ti2 O7 103.6(2) . . ?
O3 Ti2 O8 94.7(2) . . ?
O3 Ti2 O9 97.6(2) . . ?
O3 Ti2 O11 101.4(2) . . ?
O3 Ti2 O12 176.2(2) . . ?
O7 Ti2 O11 74.7(2) . . ?
O7 Ti2 O12 80.1(2) . . ?
O8 Ti2 O7 156.6(2) . . ?
O8 Ti2 O11 87.7(2) . . ?
O8 Ti2 O12 81.5(2) . . ?
O9 Ti2 O7 88.9(2) . . ?
O9 Ti2 O8 103.1(3) . . ?
O9 Ti2 O11 157.3(2) . . ?
O9 Ti2 O12 83.0(2) . . ?
O11 Ti2 O12 78.9(2) . . ?
Ti1 O1 Sn1 106.3(2) . . ?
C17 O1 Sn1 124.1(4) . . ?
C17 O1 Ti1 120.7(4) . . ?
Sn2 O2 H2A 109.5 . . ?
Sn2 O2 H2B 109.8 . . ?
H2A O2 H2B 104.3 . . ?
Ti2 O3 Ti1 153.3(3) . . ?
C6 O4 Ti1 129.0(5) . . ?
C22 O5 Ti1 129.8(5) . . ?
C3 O6 Ti1 122.8(4) . . ?
C3 O6 C4 112.3(5) . . ?
C4 O6 Ti1 123.3(4) . . ?
Ti2 O7 Sn2 106.6(2) . . ?
C8 O7 Sn2 123.9(4) . . ?
C8 O7 Ti2 121.5(4) . . ?
C7 O8 Ti2 129.6(5) . . ?
C24 O9 Ti2 130.9(5) . . ?
Sn1 O10 Ti1 106.3(2) . . ?
C1 O10 Sn1 123.5(4) . . ?
C1 O10 Ti1 121.5(4) . . ?
Ti2 O11 Sn2 106.3(2) . . ?
C11 O11 Sn2 123.2(5) . . ?
C11 O11 Ti2 123.2(5) . . ?
C10 O12 Ti2 123.0(4) . . ?
C18 O12 Ti2 121.2(4) . . ?
C18 O12 C10 114.1(5) . . ?
Sn1 O13 H13A 109.7 . . ?
Sn1 O13 H13B 109.9 . . ?
H13A O13 H13B 104.2 . . ?
O10 C1 H1A 108.9 . . ?
O10 C1 H1B 108.9 . . ?
O10 C1 C20 113.2(6) . . ?
H1A C1 H1B 107.8 . . ?
C20 C1 H1A 108.9 . . ?
C20 C1 H1B 108.9 . . ?
H2C C2 H2D 109.5 . . ?
H2C C2 H2E 109.5 . . ?
H2D C2 H2E 109.5 . . ?
C15 C2 H2C 109.5 . . ?
C15 C2 H2D 109.5 . . ?
C15 C2 H2E 109.5 . . ?
O6 C3 H3A 109.7 . . ?
O6 C3 H3B 109.7 . . ?
O6 C3 C14 109.6(6) . . ?
H3A C3 H3B 108.2 . . ?
C14 C3 H3A 109.7 . . ?
C14 C3 H3B 109.7 . . ?
O6 C4 H4A 109.6 . . ?
O6 C4 H4B 109.6 . . ?
O6 C4 C20 110.1(6) . . ?
H4A C4 H4B 108.2 . . ?
C20 C4 H4A 109.6 . . ?
C20 C4 H4B 109.6 . . ?
C15 C5 C8 109.4(6) . . ?
C18 C5 C8 110.5(6) . . ?
C18 C5 C15 106.0(6) . . ?
C18 C5 C24 110.8(6) . . ?
C24 C5 C8 110.0(6) . . ?
C24 C5 C15 110.0(6) . . ?
O4 C6 H6A 109.0 . . ?
O4 C6 H6B 109.0 . . ?
O4 C6 C14 112.8(6) . . ?
H6A C6 H6B 107.8 . . ?
C14 C6 H6A 109.0 . . ?
C14 C6 H6B 109.0 . . ?
O8 C7 H7A 109.2 . . ?
O8 C7 H7B 109.2 . . ?
O8 C7 C21 112.1(6) . . ?
H7A C7 H7B 107.9 . . ?
C21 C7 H7A 109.2 . . ?
C21 C7 H7B 109.2 . . ?
O7 C8 C5 113.2(6) . . ?
O7 C8 H8A 108.9 . . ?
O7 C8 H8B 108.9 . . ?
C5 C8 H8A 108.9 . . ?
C5 C8 H8B 108.9 . . ?
H8A C8 H8B 107.8 . . ?
H9A C9 H9B 109.5 . . ?
H9A C9 H9C 109.5 . . ?
H9B C9 H9C 109.5 . . ?
C13 C9 H9A 109.5 . . ?
C13 C9 H9B 109.5 . . ?
C13 C9 H9C 109.5 . . ?
O12 C10 H10A 109.4 . . ?
O12 C10 H10B 109.4 . . ?
O12 C10 C21 111.1(6) . . ?
H10A C10 H10B 108.0 . . ?
C21 C10 H10A 109.4 . . ?
C21 C10 H10B 109.4 . . ?
O11 C11 H11A 109.2 . . ?
O11 C11 H11B 109.2 . . ?
O11 C11 C21 112.2(6) . . ?
H11A C11 H11B 107.9 . . ?
C21 C11 H11A 109.2 . . ?
C21 C11 H11B 109.2 . . ?
H12A C12 H12B 109.5 . . ?
H12A C12 H12C 109.5 . . ?
H12B C12 H12C 109.5 . . ?
C16 C12 H12A 109.5 . . ?
C16 C12 H12B 109.5 . . ?
C16 C12 H12C 109.5 . . ?
C9 C13 H13C 108.2 . . ?
C9 C13 H13D 108.2 . . ?
H13C C13 H13D 107.4 . . ?
C14 C13 C9 116.2(7) . . ?
C14 C13 H13C 108.2 . . ?
C14 C13 H13D 108.2 . . ?
C3 C14 C17 111.7(7) . . ?
C6 C14 C3 110.4(6) . . ?
C6 C14 C13 110.0(6) . . ?
C6 C14 C17 110.1(6) . . ?
C13 C14 C3 108.6(6) . . ?
C13 C14 C17 105.9(6) . . ?
C2 C15 C5 116.8(7) . . ?
C2 C15 H15A 108.1 . . ?
C2 C15 H15B 108.1 . . ?
C5 C15 H15A 108.1 . . ?
C5 C15 H15B 108.1 . . ?
H15A C15 H15B 107.3 . . ?
C12 C16 H16A 108.4 . . ?
C12 C16 H16B 108.4 . . ?
C12 C16 C20 115.7(6) . . ?
H16A C16 H16B 107.4 . . ?
C20 C16 H16A 108.4 . . ?
C20 C16 H16B 108.4 . . ?
O1 C17 C14 113.5(6) . . ?
O1 C17 H17A 108.9 . . ?
O1 C17 H17B 108.9 . . ?
C14 C17 H17A 108.9 . . ?
C14 C17 H17B 108.9 . . ?
H17A C17 H17B 107.7 . . ?
O12 C18 C5 111.6(6) . . ?
O12 C18 H18A 109.3 . . ?
O12 C18 H18B 109.3 . . ?
C5 C18 H18A 109.3 . . ?
C5 C18 H18B 109.3 . . ?
H18A C18 H18B 108.0 . . ?
H19A C19 H19B 107.2 . . ?
C21 C19 H19A 107.9 . . ?
C21 C19 H19B 107.9 . . ?
C23 C19 H19A 107.9 . . ?
C23 C19 H19B 107.9 . . ?
C23 C19 C21 117.5(7) . . ?
C4 C20 C1 113.3(6) . . ?
C4 C20 C16 108.6(6) . . ?
C4 C20 C22 110.6(6) . . ?
C16 C20 C1 108.0(6) . . ?
C16 C20 C22 107.5(6) . . ?
C22 C20 C1 108.7(6) . . ?
C7 C21 C11 110.1(6) . . ?
C7 C21 C19 108.9(6) . . ?
C10 C21 C7 110.5(6) . . ?
C10 C21 C11 112.1(6) . . ?
C10 C21 C19 106.4(6) . . ?
C11 C21 C19 108.7(6) . . ?
O5 C22 C20 112.1(6) . . ?
O5 C22 H22A 109.2 . . ?
O5 C22 H22B 109.2 . . ?
C20 C22 H22A 109.2 . . ?
C20 C22 H22B 109.2 . . ?
H22A C22 H22B 107.9 . . ?
C19 C23 H23A 109.5 . . ?
C19 C23 H23B 109.5 . . ?
C19 C23 H23C 109.5 . . ?
H23A C23 H23B 109.5 . . ?
H23A C23 H23C 109.5 . . ?
H23B C23 H23C 109.5 . . ?
O9 C24 C5 111.2(6) . . ?
O9 C24 H24A 109.4 . . ?
O9 C24 H24B 109.4 . . ?
C5 C24 H24A 109.4 . . ?
C5 C24 H24B 109.4 . . ?
H24A C24 H24B 108.0 . . ?

loop_
_geom_bond_atom_site_label_1
_geom_bond_atom_site_label_2
_geom_bond_distance
_geom_bond_site_symmetry_2
_geom_bond_publ_flag
Sn1 Cl1 2.3867(18) . ?
Sn1 Cl4 2.4033(19) . ?
Sn1 Cl6 2.3732(18) . ?
Sn1 O1 2.076(5) . ?
Sn1 O10 2.059(5) . ?
Sn1 O13 2.100(5) . ?
Sn2 Cl2 2.344(2) . ?
Sn2 Cl3 2.3827(18) . ?
Sn2 Cl5 2.374(2) . ?
Sn2 O2 2.095(5) . ?
Sn2 O7 2.131(5) . ?
Sn2 O11 2.097(5) . ?
Ti1 O1 2.054(5) . ?
Ti1 O3 1.817(6) . ?
Ti1 O4 1.829(5) . ?
Ti1 O5 1.847(5) . ?
Ti1 O6 2.174(5) . ?
Ti1 O10 2.071(5) . ?
Ti2 O3 1.802(6) . ?
Ti2 O7 2.001(5) . ?
Ti2 O8 1.913(6) . ?
Ti2 O9 1.829(5) . ?
Ti2 O11 2.043(5) . ?
Ti2 O12 2.186(5) . ?
O1 C17 1.435(8) . ?
O2 H2A 0.8719 . ?
O2 H2B 0.8735 . ?
O4 C6 1.426(8) . ?
O5 C22 1.425(9) . ?
O6 C3 1.452(8) . ?
O6 C4 1.454(8) . ?
O7 C8 1.448(8) . ?
O8 C7 1.411(9) . ?
O9 C24 1.411(8) . ?
O10 C1 1.429(8) . ?
O11 C11 1.434(9) . ?
O12 C10 1.441(9) . ?
O12 C18 1.436(8) . ?
O13 H13A 0.8778 . ?
O13 H13B 0.8775 . ?
C1 H1A 0.9900 . ?
C1 H1B 0.9900 . ?
C1 C20 1.541(10) . ?
C2 H2C 0.9800 . ?
C2 H2D 0.9800 . ?
C2 H2E 0.9800 . ?
C2 C15 1.510(11) . ?
C3 H3A 0.9900 . ?
C3 H3B 0.9900 . ?
C3 C14 1.542(10) . ?
C4 H4A 0.9900 . ?
C4 H4B 0.9900 . ?
C4 C20 1.519(10) . ?
C5 C8 1.538(11) . ?
C5 C15 1.531(10) . ?
C5 C18 1.524(10) . ?
C5 C24 1.528(10) . ?
C6 H6A 0.9900 . ?
C6 H6B 0.9900 . ?
C6 C14 1.522(10) . ?
C7 H7A 0.9900 . ?
C7 H7B 0.9900 . ?
C7 C21 1.529(11) . ?
C8 H8A 0.9900 . ?
C8 H8B 0.9900 . ?
C9 H9A 0.9800 . ?
C9 H9B 0.9800 . ?
C9 H9C 0.9800 . ?
C9 C13 1.535(10) . ?
C10 H10A 0.9900 . ?
C10 H10B 0.9900 . ?
C10 C21 1.520(10) . ?
C11 H11A 0.9900 . ?
C11 H11B 0.9900 . ?
C11 C21 1.553(11) . ?
C12 H12A 0.9800 . ?
C12 H12B 0.9800 . ?
C12 H12C 0.9800 . ?
C12 C16 1.534(10) . ?
C13 H13C 0.9900 . ?
C13 H13D 0.9900 . ?
C13 C14 1.535(10) . ?
C14 C17 1.546(11) . ?
C15 H15A 0.9900 . ?
C15 H15B 0.9900 . ?
C16 H16A 0.9900 . ?
C16 H16B 0.9900 . ?
C16 C20 1.537(10) . ?
C17 H17A 0.9900 . ?
C17 H17B 0.9900 . ?
C18 H18A 0.9900 . ?
C18 H18B 0.9900 . ?
C19 H19A 0.9900 . ?
C19 H19B 0.9900 . ?
C19 C21 1.574(10) . ?
C19 C23 1.495(14) . ?
C20 C22 1.541(10) . ?
C22 H22A 0.9900 . ?
C22 H22B 0.9900 . ?
C23 H23A 0.9800 . ?
C23 H23B 0.9800 . ?
C23 H23C 0.9800 . ?
C24 H24A 0.9900 . ?
C24 H24B 0.9900 . ?

loop_
_geom_torsion_atom_site_label_1
_geom_torsion_atom_site_label_2
_geom_torsion_atom_site_label_3
_geom_torsion_atom_site_label_4
_geom_torsion
_geom_torsion_site_symmetry_1
_geom_torsion_site_symmetry_2
_geom_torsion_site_symmetry_3
_geom_torsion_site_symmetry_4
_geom_torsion_publ_flag
Sn1 O1 C17 C14 121.4(6) . . . . ?
Sn1 O10 C1 C20 -121.7(5) . . . . ?
Sn2 O7 C8 C5 122.8(6) . . . . ?
Sn2 O11 C11 C21 -124.2(6) . . . . ?
Ti1 O1 C17 C14 -21.3(8) . . . . ?
Ti1 O4 C6 C14 -8.1(9) . . . . ?
Ti1 O5 C22 C20 8.1(9) . . . . ?
Ti1 O6 C3 C14 -5.8(8) . . . . ?
Ti1 O6 C4 C20 3.8(8) . . . . ?
Ti1 O10 C1 C20 21.5(8) . . . . ?
Ti2 O7 C8 C5 -21.8(8) . . . . ?
Ti2 O8 C7 C21 5.1(10) . . . . ?
Ti2 O9 C24 C5 -8.2(9) . . . . ?
Ti2 O11 C11 C21 21.9(8) . . . . ?
Ti2 O12 C10 C21 5.2(8) . . . . ?
Ti2 O12 C18 C5 -7.6(8) . . . . ?
O1 Ti1 O3 Ti2 -114.4(8) . . . . ?
O1 Ti1 O4 C6 42.4(6) . . . . ?
O1 Ti1 O5 C22 -9.0(10) . . . . ?
O3 Ti1 O4 C6 143.8(6) . . . . ?
O3 Ti1 O5 C22 -142.1(6) . . . . ?
O3 Ti2 O9 C24 146.0(6) . . . . ?
O4 Ti1 O3 Ti2 154.8(8) . . . . ?
O4 Ti1 O5 C22 118.0(6) . . . . ?
O4 C6 C14 C3 69.4(8) . . . . ?
O4 C6 C14 C13 -170.7(6) . . . . ?
O4 C6 C14 C17 -54.3(8) . . . . ?
O5 Ti1 O3 Ti2 48.3(8) . . . . ?
O5 Ti1 O4 C6 -119.0(6) . . . . ?
O6 Ti1 O4 C6 -37.6(6) . . . . ?
O6 Ti1 O5 C22 36.5(6) . . . . ?
O6 C3 C14 C6 -56.1(8) . . . . ?
O6 C3 C14 C13 -176.8(6) . . . . ?
O6 C3 C14 C17 66.7(8) . . . . ?
O6 C4 C20 C1 -65.0(8) . . . . ?
O6 C4 C20 C16 175.1(6) . . . . ?
O6 C4 C20 C22 57.3(8) . . . . ?
O7 Ti2 O3 Ti1 -114.0(8) . . . . ?
O7 Ti2 O9 C24 42.4(6) . . . . ?
O8 Ti2 O3 Ti1 51.3(8) . . . . ?
O8 Ti2 O9 C24 -117.3(6) . . . . ?
O8 C7 C21 C10 -67.9(8) . . . . ?
O8 C7 C21 C11 56.5(8) . . . . ?
O8 C7 C21 C19 175.6(6) . . . . ?
O9 Ti2 O3 Ti1 155.3(8) . . . . ?
O10 Ti1 O3 Ti2 -39.8(8) . . . . ?
O10 Ti1 O4 C6 4.0(10) . . . . ?
O10 Ti1 O5 C22 -43.1(6) . . . . ?
O10 C1 C20 C4 53.7(8) . . . . ?
O10 C1 C20 C16 174.0(6) . . . . ?
O10 C1 C20 C22 -69.6(8) . . . . ?
O11 Ti2 O3 Ti1 -37.3(8) . . . . ?
O11 Ti2 O9 C24 -0.4(11) . . . . ?
O11 C11 C21 C7 -69.9(8) . . . . ?
O11 C11 C21 C10 53.6(8) . . . . ?
O11 C11 C21 C19 170.9(6) . . . . ?
O12 Ti2 O9 C24 -37.7(6) . . . . ?
O12 C10 C21 C7 57.7(8) . . . . ?
O12 C10 C21 C11 -65.5(8) . . . . ?
O12 C10 C21 C19 175.8(6) . . . . ?
C1 C20 C22 O5 55.8(8) . . . . ?
C3 O6 C4 C20 169.2(6) . . . . ?
C3 C14 C17 O1 -54.6(8) . . . . ?
C4 O6 C3 C14 -171.3(6) . . . . ?
C4 C20 C22 O5 -69.2(8) . . . . ?
C6 C14 C17 O1 68.4(8) . . . . ?
C8 C5 C15 C2 -54.1(9) . . . . ?
C8 C5 C18 O12 67.3(8) . . . . ?
C8 C5 C24 O9 -53.9(8) . . . . ?
C9 C13 C14 C3 74.8(9) . . . . ?
C9 C13 C14 C6 -46.1(9) . . . . ?
C9 C13 C14 C17 -165.1(7) . . . . ?
C10 O12 C18 C5 -172.8(6) . . . . ?
C12 C16 C20 C1 -76.4(8) . . . . ?
C12 C16 C20 C4 46.7(9) . . . . ?
C12 C16 C20 C22 166.5(7) . . . . ?
C13 C14 C17 O1 -172.7(6) . . . . ?
C15 C5 C8 O7 -170.5(6) . . . . ?
C15 C5 C18 O12 -174.3(6) . . . . ?
C15 C5 C24 O9 -174.5(6) . . . . ?
C16 C20 C22 O5 172.4(6) . . . . ?
C18 O12 C10 C21 170.1(6) . . . . ?
C18 C5 C8 O7 -54.2(8) . . . . ?
C18 C5 C15 C2 -173.2(7) . . . . ?
C18 C5 C24 O9 68.7(8) . . . . ?
C23 C19 C21 C7 -66.4(10) . . . . ?
C23 C19 C21 C10 174.4(8) . . . . ?
C23 C19 C21 C11 53.5(10) . . . . ?
C24 C5 C8 O7 68.5(8) . . . . ?
C24 C5 C15 C2 66.9(9) . . . . ?
C24 C5 C18 O12 -55.0(8) . . . . ?

loop_
_smtbx_masks_void_nr
_smtbx_masks_void_average_x
_smtbx_masks_void_average_y
_smtbx_masks_void_average_z
_smtbx_masks_void_volume
_smtbx_masks_void_count_electrons
_smtbx_masks_void_content
1 -0.318 -0.079 0.020 128.5 29.5 ?
2 -0.080 0.062 0.303 39.1 2.8 ?
3 -0.335 0.079 0.520 128.5 32.3 ?
4 -0.080 -0.062 0.803 39.1 1.9 ?
5 0.191 0.421 0.020 128.5 29.5 ?
6 -0.488 0.579 0.520 128.5 32.3 ?
7 0.420 0.438 0.803 39.1 1.9 ?
8 0.420 0.562 0.303 39.1 2.8 ?
